data_2105205
loop_
_publ_author_name
'Voronin, Vladimir I.'
'Shekhtman, Georgi Sh.'
'Blatov, Vladislav A.'

_publ_section_title
;
 The natural tiling approach to cation conductivity in KAlO~2~ polymorphs
;
_journal_coeditor_code KD5061
_journal_issue 4
_journal_name_full 'Acta Crystallographica Section B'
_journal_page_first 356
_journal_page_last 363
_journal_paper_doi 10.1107/S0108768112027462
_journal_volume 68
_journal_year 2012
_chemical_formula_sum 'Al K O2'
_chemical_formula_weight 98.08
_chemical_name_systematic ' ?'
_space_group_IT_number 61
_symmetry_cell_setting orthorhombic
_symmetry_space_group_name_Hall '-P 2ac 2ab'
_symmetry_space_group_name_H-M 'P b c a'
_cell_angle_alpha 90.00000
_cell_angle_beta 90.00000
_cell_angle_gamma 90.00000
_cell_formula_units_Z 16
_cell_length_a 5.4888(2)
_cell_length_b 11.0346(4)
_cell_length_c 15.5598(5)
_cell_measurement_temperature 773
_cell_volume 942.41(6)
_computing_structure_refinement FULLPROF
_diffrn_ambient_temperature 773
_diffrn_measurement_device_type 'HPRT neutron'
_diffrn_radiation_probe neutron
_diffrn_radiation_type neutron
_diffrn_radiation_wavelength 1.88570
_exptl_crystal_density_diffrn 2.7652
_pd_instr_location ' 'PSI, Switzerland''
_pd_meas_2theta_range_inc 0.100000
_pd_meas_2theta_range_max 164.89999
_pd_meas_2theta_range_min 4.60000
_pd_meas_number_of_points 1604
_pd_proc_2theta_range_inc 0.100000
_pd_proc_2theta_range_max 164.8378
_pd_proc_2theta_range_min 4.5378
_pd_proc_ls_background_function 'linear interpolation'
_pd_proc_ls_pref_orient_corr ' ?'
_pd_proc_ls_profile_function pseudo-Voigt
_pd_proc_ls_prof_R_factor 2.9835
_pd_proc_ls_prof_wR_expected 1.5768
_pd_proc_ls_prof_wR_factor 3.8593
_pd_proc_wavelength 1.885700
_pd_spec_mounting ' ?'
_refine_ls_goodness_of_fit_all 5.9903
_refine_ls_number_parameters 66
_refine_ls_number_reflns 579
_refine_ls_number_restraints 0
_cod_data_source_file kd5061.cif
_cod_data_source_block KAlO2_773
_cod_original_cell_volume 942.40(6)
_cod_original_sg_symbol_H-M 'P B C A'
_cod_database_code 2105205

loop_
_symmetry_equiv_pos_as_xyz
x,y,z
x+1/2,-y+1/2,-z
-x,y+1/2,-z+1/2
-x+1/2,-y,z+1/2
-x,-y,-z
-x+1/2,y+1/2,z
x,-y+1/2,z+1/2
x+1/2,y,-z+1/2

loop_
_atom_site_type_symbol
_atom_site_label
_atom_site_fract_x
_atom_site_fract_y
_atom_site_fract_z
_atom_site_U_iso_or_equiv
_atom_site_adp_type
_atom_site_occupancy
AL Al1 0.249(3) 0.0060(18) 0.1853(15) 0.020(4) Uiso 1.00000
AL Al2 0.272(2) 0.2554(11) 0.0647(15) 0.020(4) Uiso 1.00000
K K1 0.761(6) 0.0022(19) 0.0604(19) 0.07(2) Uani 1.00000
K K2 0.782(3) 0.2559(14) 0.1888(16) 0.050(16) Uani 1.00000
O O1 0.553(2) 0.2729(14) 0.0141(7) 0.070(10) Uani 1.00000
O O2 0.192(3) 0.3933(13) 0.1115(8) 0.063(10) Uani 1.00000
O O3 0.2922(16) 0.1482(10) 0.1417(7) 0.029(6) Uani 1.00000
O O4 0.045(2) 0.4910(9) 0.2758(8) 0.039(7) Uani 1.00000

loop_
_atom_site_aniso_label
_atom_site_aniso_U_11
_atom_site_aniso_U_22
_atom_site_aniso_U_33
_atom_site_aniso_U_12
_atom_site_aniso_U_13
_atom_site_aniso_U_23
_atom_site_aniso_type_symbol
K1 0.088(19) 0.09(2) 0.025(17) 0.00000 -0.01103 0.00000 K
K2 0.042(11) 0.08(2) 0.025(16) 0.00000 -0.001(7) 0.00000 K
O1 0.026(6) 0.128(15) 0.054(9) 0.00000 0.026(5) 0.00000 O
O2 0.105(12) 0.031(8) 0.052(9) 0.00000 -0.004(7) 0.00000 O
O3 0.011(4) 0.027(7) 0.049(7) 0.00000 0.003(5) 0.00000 O
O4 0.018(6) 0.078(10) 0.022(5) 0.00000 0.005(6) 0.00000 O

loop_
_atom_type_symbol
_atom_type_scat_length_neutron
_atom_type_scat_source
AL 0.34490 V.F._Sears_Neutron_News_3_26_(1992)
K 0.36700 V.F._Sears_Neutron_News_3_26_(1992)
O 0.58030 V.F._Sears_Neutron_News_3_26_(1992)

loop_
_geom_angle_atom_site_label_1
_geom_angle_atom_site_label_2
_geom_angle_atom_site_label_3
_geom_angle_site_symmetry_1
_geom_angle_site_symmetry_3
_geom_angle
O2 Al1 O3 9_655 10_555 111.579
O2 Al1 O4 9_655 11_556 109.951
O2 Al1 O4 9_655 12_655 109.404
O3 Al1 O4 10_555 11_556 110.626
O3 Al1 O4 10_555 12_655 107.613
O4 Al1 O4 11_556 12_655 107.548
O1 Al2 O1 8_555 9_565 108.178
O1 Al2 O2 8_555 10_555 108.421
O1 Al2 O3 8_555 11_555 109.870
O1 Al2 O2 9_565 10_555 105.984
O1 Al2 O3 9_565 11_555 114.750
O2 Al2 O3 10_555 11_555 109.413

loop_
_geom_bond_atom_site_label_1
_geom_bond_atom_site_label_2
_geom_bond_site_symmetry_2
_geom_bond_distance
Al1 O2 6_545 1.72(2)
Al1 O3 . 1.72(2)
Al1 O4 3_545 1.73(2)
Al1 O4 6_545 1.82(2)
Al2 O1 . 1.743(16)
Al2 O1 2_455 1.745(18)
Al2 O2 . 1.744(16)
Al2 O3 . 1.69(2)
K1 O1 . 3.28(2)
K1 O1 2_555 3.17(2)
K1 O1 6_645 2.82(2)
K1 O2 2_555 2.94(3)
K1 O2 6_545 2.87(3)
K1 O2 6_645 3.33(3)
K1 O3 . 3.29(3)
K1 O4 3_645 2.77(3)
K2 O1 . 3.00(2)
K2 O2 1_655 2.961(17)
K2 O2 8_555 3.49(2)
K2 O3 . 3.036(16)
K2 O3 1_655 3.124(16)
K2 O3 8_555 2.89(2)
K2 O4 1_655 3.259(17)
K2 O4 3_645 3.122(16)
K2 O4 8_555 2.958(16)
